data_8101907
loop_
_publ_author_name
'Hu, M.-L.'
'Yin, P.'
'Xiong, J.'
'Yuan, J.-X.'

_publ_section_title
;
Crystal structure of 2(R)-(5-fluorouracil-1-yl)acetyl-2-phenylglycin 
dimethylformamide solvate, C~14~H~12~FN~3~O~5~ &#x00B7; C~3~H~7~NO
;
_journal_issue 1
_journal_name_full 'Zeitschrift f\"ur Kristallographie - New Crystal Structures'
_journal_page_first 39
_journal_page_last 40
_journal_volume 221
_journal_year 2006
_chemical_formula_moiety 'C14 H12 F N3 O5, C3 H7 N O'
_chemical_formula_structural 'C14H12FN3O5 &#x00B7; C3H7NO'
_chemical_formula_sum 'C17 H19 F N4 O6'
_chemical_formula_weight 394.36
_chemical_name_systematic
; 
2(R)-(5-fluorouracil-1-yl)acetyl-2-phenylglycin dimethylformamide monosolvate
;
_space_group_IT_number 14
_symmetry_cell_setting monoclinic
_symmetry_space_group_name_Hall '-P 2ybc'
_symmetry_space_group_name_H-M 'P 1 21/c 1'
_atom_sites_solution_hydrogens geom
_atom_sites_solution_primary direct
_atom_sites_solution_secondary difmap
_audit_creation_method SHELXL-97
_cell_angle_alpha 90.00
_cell_angle_beta 101.165(2)
_cell_angle_gamma 90.00
_cell_formula_units_Z 4
_cell_length_a 5.2042(5)
_cell_length_b 21.778(2)
_cell_length_c 16.9320(17)
_cell_measurement_reflns_used 1372
_cell_measurement_temperature 298(2)
_cell_measurement_theta_max 24.16
_cell_measurement_theta_min 2.48
_cell_volume 1882.7(3)
_computing_cell_refinement 'SAINT (Bruker, 2002)'
_computing_data_collection 'SMART (Bruker, 2002)'
_computing_data_reduction SAINT
_computing_molecular_graphics 'SHELXTL(Bruker, 2002)'
_computing_publication_material SHELXL97
_computing_structure_refinement 'SHELXL97 (Sheldrick, 1997)'
_computing_structure_solution 'SHELXS97 (Sheldrick, 1997)'
_diffrn_ambient_temperature 298(2)
_diffrn_measured_fraction_theta_full 0.999
_diffrn_measured_fraction_theta_max 0.999
_diffrn_measurement_device_type 'Bruker APEX SMART CCD'
_diffrn_measurement_method phi/omega
_diffrn_radiation_monochromator graphite
_diffrn_radiation_source 'fine-focus sealed tube'
_diffrn_radiation_type MoK\a
_diffrn_radiation_wavelength 0.71073
_diffrn_reflns_av_R_equivalents 0.0427
_diffrn_reflns_av_sigmaI/netI 0.0589
_diffrn_reflns_limit_h_max 6
_diffrn_reflns_limit_h_min -6
_diffrn_reflns_limit_k_max 25
_diffrn_reflns_limit_k_min -15
_diffrn_reflns_limit_l_max 19
_diffrn_reflns_limit_l_min -20
_diffrn_reflns_number 9665
_diffrn_reflns_theta_full 25.01
_diffrn_reflns_theta_max 25.01
_diffrn_reflns_theta_min 1.54
_diffrn_standards_number 0
_exptl_absorpt_coefficient_mu 0.113
_exptl_absorpt_correction_T_max 0.9783
_exptl_absorpt_correction_T_min 0.9712
_exptl_absorpt_correction_type multi-scan
_exptl_absorpt_process_details '(SADABS; Bruker, 2002)'
_exptl_crystal_colour colorless
_exptl_crystal_density_diffrn 1.391
_exptl_crystal_density_method 'not measured'
_exptl_crystal_description block
_exptl_crystal_F_000 824
_exptl_crystal_size_max 0.26
_exptl_crystal_size_mid 0.15
_exptl_crystal_size_min 0.14
_refine_diff_density_max 0.308
_refine_diff_density_min -0.213
_refine_diff_density_rms 0.067
_refine_ls_extinction_method none
_refine_ls_goodness_of_fit_ref 1.239
_refine_ls_hydrogen_treatment constr
_refine_ls_matrix_type full
_refine_ls_number_parameters 255
_refine_ls_number_reflns 3321
_refine_ls_number_restraints 0
_refine_ls_restrained_S_all 1.239
_refine_ls_R_factor_all 0.0974
_refine_ls_R_factor_gt 0.0675
_refine_ls_shift/su_max 0.001
_refine_ls_shift/su_mean 0.000
_refine_ls_structure_factor_coef Fsqd
_refine_ls_weighting_details 'calc w=1/[\s^2^(Fo^2^)+(0.0988P)^2^+1.6669P] where P=(Fo^2^+2Fc^2^)/3'
_refine_ls_weighting_scheme calc
_refine_ls_wR_factor_gt 0.1817
_refine_ls_wR_factor_ref 0.1984
_reflns_number_gt 2514
_reflns_number_total 3321
_reflns_threshold_expression I>2sigma(I)
_cod_data_source_file 1267-1700.cff
_cod_data_source_block x2m
_cod_depositor_comments
;
The following automatic conversions were performed:
'_symmetry_cell_setting' value 'Monoclinic' changed to 'monoclinic'
according to '/home/saulius/struct/CIF-dictionaries/cif_core.dic'
dictionary named 'cif_core.dic' version 2.4.1 from
2010-06-29.

'_exptl_absorpt_correction_type' value 'Multi-scan' changed
to 'multi-scan' according to
'/home/saulius/struct/CIF-dictionaries/cif_core.dic' dictionary named
'cif_core.dic' version 2.4.1 from 2010-06-29.

Automatic conversion script
Id: cif_fix_enum 1555 2011-01-17 13:19:09Z saulius 
;
_cod_original_sg_symbol_H-M P12(1)/c1
_cod_database_code 8101907

loop_
_symmetry_equiv_pos_as_xyz
'x, y, z'
'-x, y+1/2, -z+1/2'
'-x, -y, -z'
'x, -y-1/2, z-1/2'

loop_
_atom_site_label
_atom_site_type_symbol
_atom_site_fract_x
_atom_site_fract_y
_atom_site_fract_z
_atom_site_U_iso_or_equiv
_atom_site_adp_type
_atom_site_occupancy
_atom_site_symmetry_multiplicity
_atom_site_Wyckoff_symbol
_atom_site_calc_flag
_atom_site_refinement_flags
_atom_site_disorder_assembly
_atom_site_disorder_group
F1 F -0.6716(7) 0.69856(18) -0.18986(19) 0.0847(11) Uani 1 4 e d . . .
O1 O 0.0957(8) 0.80753(18) 0.0162(2) 0.0681(11) Uani 1 4 e d . . .
O2 O -0.3137(7) 0.77552(18) -0.24204(18) 0.0611(10) Uani 1 4 e d . . .
O3 O 0.1300(6) 0.66478(16) 0.04413(18) 0.0512(9) Uani 1 4 e d . . .
O4 O 0.5521(7) 0.57496(19) 0.3043(2) 0.0678(12) Uani 1 4 e d . . .
H4 H 0.5867 0.5725 0.3535 0.081 Uiso 1 4 e d R . .
O5 O 0.2354(7) 0.63502(17) 0.32787(17) 0.0558(10) Uani 1 4 e d . . .
N1 N -0.2617(8) 0.74556(18) -0.0048(2) 0.0434(10) Uani 1 4 e d . . .
N2 N -0.1198(7) 0.79112(19) -0.1120(2) 0.0482(10) Uani 1 4 e d . . .
H2 H -0.0129 0.8159 -0.1286 0.058 Uiso 1 4 e d R . .
N3 N 0.0540(7) 0.65559(17) 0.16941(19) 0.0390(9) Uani 1 4 e d . . .
H3 H -0.0363 0.6671 0.2043 0.047 Uiso 1 4 e d R . .
C1 C -0.0812(10) 0.7830(2) -0.0299(3) 0.0463(12) Uani 1 4 e d . . .
C2 C -0.3053(9) 0.7651(2) -0.1707(3) 0.0444(12) Uani 1 4 e d . . .
C3 C -0.4781(9) 0.7255(2) -0.1373(3) 0.0499(12) Uani 1 4 e d . . .
C4 C -0.4561(9) 0.7172(2) -0.0592(3) 0.0482(12) Uani 1 4 e d . . .
H4A H -0.5745 0.6917 -0.0404 0.058 Uiso 1 4 e calc R . .
C5 C -0.2085(10) 0.7278(2) 0.0801(3) 0.0494(12) Uani 1 4 e d . . .
H5A H -0.3669 0.7116 0.0945 0.059 Uiso 1 4 e calc R . .
H5B H -0.1546 0.7636 0.1133 0.059 Uiso 1 4 e calc R . .
C6 C 0.0058(9) 0.6795(2) 0.0959(2) 0.0393(11) Uani 1 4 e d . . .
C7 C 0.2591(9) 0.6100(2) 0.1911(2) 0.0415(11) Uani 1 4 e d . . .
H7 H 0.4095 0.6227 0.1680 0.050 Uiso 1 4 e calc R . .
C8 C 0.3449(9) 0.6085(2) 0.2826(3) 0.0408(11) Uani 1 4 e d . . .
C9 C 0.1782(8) 0.5461(2) 0.1601(2) 0.0402(11) Uani 1 4 e d . . .
C10 C 0.2979(12) 0.5181(3) 0.1039(4) 0.0735(17) Uani 1 4 e d . . .
H10 H 0.4238 0.5391 0.0823 0.088 Uiso 1 4 e calc R . .
C11 C 0.2300(16) 0.4585(4) 0.0796(4) 0.095(2) Uani 1 4 e d . . .
H11 H 0.3159 0.4390 0.0433 0.114 Uiso 1 4 e calc R . .
C12 C 0.0403(14) 0.4284(3) 0.1083(4) 0.083(2) Uani 1 4 e d . . .
H12 H -0.0054 0.3887 0.0908 0.099 Uiso 1 4 e calc R . .
C13 C -0.0838(13) 0.4556(3) 0.1623(4) 0.0773(18) Uani 1 4 e d . . .
H13 H -0.2128 0.4347 0.1825 0.093 Uiso 1 4 e calc R . .
C14 C -0.0156(11) 0.5154(3) 0.1873(3) 0.0633(15) Uani 1 4 e d . . .
H14 H -0.1040 0.5347 0.2231 0.076 Uiso 1 4 e calc R . .
O6 O 0.6856(9) 0.5619(2) 0.4532(2) 0.0883(15) Uani 1 4 e d . . .
N4 N 0.6881(10) 0.5803(2) 0.5835(3) 0.0750(15) Uani 1 4 e d . . .
C15 C 0.5805(17) 0.6112(4) 0.6453(4) 0.111(3) Uani 1 4 e d . . .
H15A H 0.4319 0.6352 0.6208 0.167 Uiso 1 4 e calc R . .
H15B H 0.7112 0.6375 0.6758 0.167 Uiso 1 4 e calc R . .
H15C H 0.5270 0.5812 0.6805 0.167 Uiso 1 4 e calc R . .
C16 C 0.9051(16) 0.5383(5) 0.6083(4) 0.131(4) Uani 1 4 e d . . .
H16A H 0.9760 0.5265 0.5623 0.196 Uiso 1 4 e calc R . .
H16B H 0.8442 0.5024 0.6321 0.196 Uiso 1 4 e calc R . .
H16C H 1.0386 0.5581 0.6470 0.196 Uiso 1 4 e calc R . .
C17 C 0.5945(13) 0.5876(3) 0.5063(4) 0.0764(18) Uani 1 4 e d . . .
H17 H 0.4518 0.6136 0.4910 0.092 Uiso 1 4 e calc R . .

loop_
_atom_site_aniso_label
_atom_site_aniso_U_11
_atom_site_aniso_U_22
_atom_site_aniso_U_33
_atom_site_aniso_U_23
_atom_site_aniso_U_13
_atom_site_aniso_U_12
F1 0.079(2) 0.111(3) 0.0587(19) 0.0063(19) -0.0012(16) -0.037(2)
O1 0.089(3) 0.072(3) 0.0398(19) 0.0053(19) 0.0028(19) -0.025(2)
O2 0.075(2) 0.083(3) 0.0265(17) 0.0072(17) 0.0118(16) -0.008(2)
O3 0.063(2) 0.058(2) 0.0377(18) 0.0048(16) 0.0227(16) 0.0064(17)
O4 0.065(2) 0.097(3) 0.0378(18) -0.0096(19) -0.0007(16) 0.039(2)
O5 0.066(2) 0.072(2) 0.0303(17) -0.0071(17) 0.0098(15) 0.0245(19)
N1 0.052(2) 0.050(2) 0.0304(19) 0.0114(18) 0.0124(17) 0.0032(19)
N2 0.055(2) 0.056(3) 0.034(2) 0.0127(18) 0.0114(18) -0.009(2)
N3 0.043(2) 0.052(2) 0.0234(18) -0.0003(16) 0.0107(14) 0.0130(18)
C1 0.058(3) 0.046(3) 0.035(2) 0.002(2) 0.008(2) -0.001(2)
C2 0.047(3) 0.052(3) 0.036(3) 0.003(2) 0.012(2) 0.007(2)
C3 0.047(3) 0.061(3) 0.040(3) 0.007(2) 0.005(2) -0.013(2)
C4 0.048(3) 0.047(3) 0.054(3) 0.016(2) 0.020(2) 0.000(2)
C5 0.062(3) 0.057(3) 0.033(2) 0.011(2) 0.019(2) 0.002(3)
C6 0.049(3) 0.041(3) 0.030(2) -0.005(2) 0.013(2) -0.004(2)
C7 0.043(3) 0.051(3) 0.032(2) -0.006(2) 0.0096(19) 0.006(2)
C8 0.043(3) 0.044(3) 0.034(2) -0.010(2) 0.003(2) 0.008(2)
C9 0.036(2) 0.054(3) 0.028(2) -0.002(2) -0.0004(18) 0.007(2)
C10 0.079(4) 0.082(5) 0.066(4) -0.026(3) 0.031(3) -0.002(3)
C11 0.113(6) 0.092(6) 0.083(5) -0.052(4) 0.026(4) 0.005(5)
C12 0.090(5) 0.065(4) 0.082(5) -0.025(4) -0.010(4) 0.001(4)
C13 0.079(4) 0.072(5) 0.077(4) -0.006(4) 0.007(3) -0.019(3)
C14 0.071(4) 0.066(4) 0.054(3) -0.013(3) 0.017(3) -0.005(3)
O6 0.102(3) 0.106(4) 0.048(2) 0.006(2) -0.006(2) 0.030(3)
N4 0.087(4) 0.084(4) 0.047(3) 0.017(3) -0.002(3) -0.015(3)
C15 0.148(7) 0.124(7) 0.061(4) 0.003(5) 0.018(4) -0.011(6)
C16 0.105(6) 0.200(10) 0.073(5) 0.041(6) -0.018(4) 0.037(6)
C17 0.094(5) 0.071(4) 0.055(4) 0.011(3) -0.007(3) 0.001(4)

loop_
_atom_type_symbol
_atom_type_description
_atom_type_scat_dispersion_real
_atom_type_scat_dispersion_imag
_atom_type_scat_source
C C 0.0033 0.0016 'International Tables Vol C Tables 4.2.6.8 and 6.1.1.4'
H H 0.0000 0.0000 'International Tables Vol C Tables 4.2.6.8 and 6.1.1.4'
F F 0.0171 0.0103 'International Tables Vol C Tables 4.2.6.8 and 6.1.1.4'
N N 0.0061 0.0033 'International Tables Vol C Tables 4.2.6.8 and 6.1.1.4'
O O 0.0106 0.0060 'International Tables Vol C Tables 4.2.6.8 and 6.1.1.4'

loop_
_geom_angle_atom_site_label_1
_geom_angle_atom_site_label_2
_geom_angle_atom_site_label_3
_geom_angle
_geom_angle_site_symmetry_1
_geom_angle_site_symmetry_3
_geom_angle_publ_flag
C8 O4 H4 109.4 . . ?
C1 N1 C4 121.2(4) . . ?
C1 N1 C5 116.8(4) . . ?
C4 N1 C5 120.9(4) . . ?
C2 N2 C1 128.6(4) . . ?
C2 N2 H2 115.7 . . ?
C1 N2 H2 115.7 . . ?
C6 N3 C7 120.1(3) . . ?
C6 N3 H3 120.0 . . ?
C7 N3 H3 120.0 . . ?
O1 C1 N1 122.9(4) . . ?
O1 C1 N2 122.6(4) . . ?
N1 C1 N2 114.5(4) . . ?
O2 C2 N2 121.8(4) . . ?
O2 C2 C3 126.6(5) . . ?
N2 C2 C3 111.7(4) . . ?
C4 C3 F1 120.9(4) . . ?
C4 C3 C2 122.6(5) . . ?
F1 C3 C2 116.5(4) . . ?
C3 C4 N1 121.3(4) . . ?
C3 C4 H4A 119.3 . . ?
N1 C4 H4A 119.3 . . ?
N1 C5 C6 110.4(4) . . ?
N1 C5 H5A 109.6 . . ?
C6 C5 H5A 109.6 . . ?
N1 C5 H5B 109.6 . . ?
C6 C5 H5B 109.6 . . ?
H5A C5 H5B 108.1 . . ?
O3 C6 N3 122.5(4) . . ?
O3 C6 C5 121.7(4) . . ?
N3 C6 C5 115.8(4) . . ?
N3 C7 C9 113.5(3) . . ?
N3 C7 C8 109.1(3) . . ?
C9 C7 C8 109.7(4) . . ?
N3 C7 H7 108.1 . . ?
C9 C7 H7 108.1 . . ?
C8 C7 H7 108.1 . . ?
O5 C8 O4 124.6(4) . . ?
O5 C8 C7 124.1(4) . . ?
O4 C8 C7 111.3(4) . . ?
C14 C9 C10 118.7(5) . . ?
C14 C9 C7 120.5(4) . . ?
C10 C9 C7 120.8(5) . . ?
C9 C10 C11 119.8(6) . . ?
C9 C10 H10 120.1 . . ?
C11 C10 H10 120.1 . . ?
C12 C11 C10 120.6(6) . . ?
C12 C11 H11 119.7 . . ?
C10 C11 H11 119.7 . . ?
C11 C12 C13 120.5(6) . . ?
C11 C12 H12 119.8 . . ?
C13 C12 H12 119.8 . . ?
C12 C13 C14 119.2(6) . . ?
C12 C13 H13 120.4 . . ?
C14 C13 H13 120.4 . . ?
C9 C14 C13 121.1(5) . . ?
C9 C14 H14 119.4 . . ?
C13 C14 H14 119.4 . . ?
C17 N4 C15 122.9(6) . . ?
C17 N4 C16 118.8(6) . . ?
C15 N4 C16 118.2(6) . . ?
N4 C15 H15A 109.5 . . ?
N4 C15 H15B 109.5 . . ?
H15A C15 H15B 109.5 . . ?
N4 C15 H15C 109.5 . . ?
H15A C15 H15C 109.5 . . ?
H15B C15 H15C 109.5 . . ?
N4 C16 H16A 109.5 . . ?
N4 C16 H16B 109.5 . . ?
H16A C16 H16B 109.5 . . ?
N4 C16 H16C 109.5 . . ?
H16A C16 H16C 109.5 . . ?
H16B C16 H16C 109.5 . . ?
O6 C17 N4 123.5(6) . . ?
O6 C17 H17 118.3 . . ?
N4 C17 H17 118.3 . . ?

loop_
_geom_bond_atom_site_label_1
_geom_bond_atom_site_label_2
_geom_bond_distance
_geom_bond_site_symmetry_2
_geom_bond_publ_flag
F1 C3 1.343(5) . ?
O1 C1 1.211(5) . ?
O2 C2 1.221(5) . ?
O3 C6 1.228(5) . ?
O4 C8 1.295(5) . ?
O4 H4 0.8199 . ?
O5 C8 1.190(5) . ?
N1 C1 1.372(6) . ?
N1 C4 1.375(6) . ?
N1 C5 1.463(5) . ?
N2 C2 1.367(6) . ?
N2 C1 1.377(6) . ?
N2 H2 0.8600 . ?
N3 C6 1.327(5) . yes
N3 C7 1.451(5) . yes
N3 H3 0.8601 . ?
C2 C3 1.438(7) . ?
C3 C4 1.317(6) . ?
C4 H4A 0.9300 . ?
C5 C6 1.519(7) . ?
C5 H5A 0.9700 . ?
C5 H5B 0.9700 . ?
C7 C9 1.518(7) . ?
C7 C8 1.528(6) . ?
C7 H7 0.9800 . ?
C9 C14 1.362(7) . ?
C9 C10 1.377(7) . ?
C10 C11 1.387(9) . ?
C10 H10 0.9300 . ?
C11 C12 1.351(10) . ?
C11 H11 0.9300 . ?
C12 C13 1.354(9) . ?
C12 H12 0.9300 . ?
C13 C14 1.394(8) . ?
C13 H13 0.9300 . ?
C14 H14 0.9300 . ?
O6 C17 1.230(7) . ?
N4 C17 1.313(7) . ?
N4 C15 1.444(9) . ?
N4 C16 1.452(9) . ?
C15 H15A 0.9600 . ?
C15 H15B 0.9600 . ?
C15 H15C 0.9600 . ?
C16 H16A 0.9600 . ?
C16 H16B 0.9600 . ?
C16 H16C 0.9600 . ?
C17 H17 0.9300 . ?

loop_
_geom_hbond_atom_site_label_D
_geom_hbond_atom_site_label_H
_geom_hbond_atom_site_label_A
_geom_hbond_distance_DH
_geom_hbond_distance_HA
_geom_hbond_distance_DA
_geom_hbond_angle_DHA
_geom_hbond_site_symmetry_A
_geom_hbond_publ_flag
O4 H4 O6 0.82 1.68 2.499(5) 173.4 . yes
N2 H2 O5 0.86 1.93 2.787(5) 174.4 4_575 yes
N3 H3 O2 0.86 2.23 3.045(5) 157.8 4_576 yes

loop_
_geom_torsion_atom_site_label_1
_geom_torsion_atom_site_label_2
_geom_torsion_atom_site_label_3
_geom_torsion_atom_site_label_4
_geom_torsion
_geom_torsion_site_symmetry_1
_geom_torsion_site_symmetry_2
_geom_torsion_site_symmetry_3
_geom_torsion_site_symmetry_4
_geom_torsion_publ_flag
C4 N1 C1 O1 -178.4(5) . . . . ?
C5 N1 C1 O1 -9.9(7) . . . . ?
C4 N1 C1 N2 2.6(7) . . . . ?
C5 N1 C1 N2 171.1(4) . . . . ?
C2 N2 C1 O1 178.0(5) . . . . ?
C2 N2 C1 N1 -3.0(7) . . . . ?
C1 N2 C2 O2 -178.4(5) . . . . ?
C1 N2 C2 C3 1.3(7) . . . . ?
O2 C2 C3 C4 -179.5(5) . . . . ?
N2 C2 C3 C4 0.8(7) . . . . ?
O2 C2 C3 F1 -1.6(8) . . . . ?
N2 C2 C3 F1 178.7(4) . . . . ?
F1 C3 C4 N1 -178.8(4) . . . . ?
C2 C3 C4 N1 -1.0(8) . . . . ?
C1 N1 C4 C3 -0.8(7) . . . . ?
C5 N1 C4 C3 -168.8(5) . . . . ?
C1 N1 C5 C6 -75.1(5) . . . . ?
C4 N1 C5 C6 93.4(5) . . . . ?
C7 N3 C6 O3 -0.4(7) . . . . ?
C7 N3 C6 C5 -178.6(4) . . . . ?
N1 C5 C6 O3 7.8(6) . . . . ?
N1 C5 C6 N3 -174.0(4) . . . . ?
C6 N3 C7 C9 -78.8(5) . . . . ?
C6 N3 C7 C8 158.5(4) . . . . ?
N3 C7 C8 O5 8.8(7) . . . . ?
C9 C7 C8 O5 -116.1(5) . . . . ?
N3 C7 C8 O4 -170.9(4) . . . . ?
C9 C7 C8 O4 64.1(5) . . . . ?
N3 C7 C9 C14 -64.7(5) . . . . ?
C8 C7 C9 C14 57.7(5) . . . . ?
N3 C7 C9 C10 115.0(5) . . . . ?
C8 C7 C9 C10 -122.7(5) . . . . ?
C14 C9 C10 C11 -3.6(9) . . . . ?
C7 C9 C10 C11 176.7(6) . . . . ?
C9 C10 C11 C12 2.6(11) . . . . ?
C10 C11 C12 C13 -1.1(11) . . . . ?
C11 C12 C13 C14 0.8(10) . . . . ?
C10 C9 C14 C13 3.3(8) . . . . ?
C7 C9 C14 C13 -177.0(5) . . . . ?
C12 C13 C14 C9 -1.9(9) . . . . ?
C15 N4 C17 O6 179.6(7) . . . . ?
C16 N4 C17 O6 -2.1(11) . . . . ?
